data_7714997
loop_
_publ_author_name
'Li, Ting-Ya'
'Su, Shao-Dong'
'He, Yong'
'Wu, Xin-Tao'
'Sheng, Tian-Lu'

_publ_section_title
;
 Syntheses, crystal structures and MMCT properties of diruthenium-based
 cyanido-bridged RuV/VI2-NC-Ru<sup>II</sup> complexes.
;
_journal_issue 11
_journal_name_full 'Dalton transactions (Cambridge, England : 2003)'
_journal_page_first 5010
_journal_page_last 5019
_journal_paper_doi 10.1039/d3dt01861j
_journal_volume 53
_journal_year 2024
_chemical_formula_moiety 'C75 H75 N7 O2 P2 Ru3, 2(F6 P)'
_chemical_formula_sum 'C75 H75 F12 N7 O2 P4 Ru3'
_chemical_formula_weight 1761.51
_space_group_crystal_system monoclinic
_space_group_IT_number 15
_space_group_name_Hall '-C 2yc'
_space_group_name_H-M_alt 'C 1 2/c 1'
_atom_sites_solution_hydrogens geom
_atom_sites_solution_primary dual
_audit_block_doi 10.5517/ccdc.csd.cc2c3993
_audit_creation_date 2022-06-08
_audit_creation_method
;
Olex2 1.5
(compiled 2022.04.07 svn.rca3783a0 for OlexSys, GUI svn.r6498)
;
_audit_update_record
;
2022-06-08 deposited with the CCDC.	2024-01-15 downloaded from the CCDC.
;
_cell_angle_alpha 90
_cell_angle_beta 99.9850(10)
_cell_angle_gamma 90
_cell_formula_units_Z 8
_cell_length_a 61.4094(4)
_cell_length_b 11.13090(10)
_cell_length_c 26.7856(2)
_cell_measurement_reflns_used 40731
_cell_measurement_temperature 293(2)
_cell_measurement_theta_max 60.3400
_cell_measurement_theta_min 2.1140
_cell_volume 18031.8(2)
_computing_cell_refinement 'CrysAlisPro 1.171.41.98a (Rigaku OD, 2021)'
_computing_data_collection 'CrysAlisPro 1.171.41.98a (Rigaku OD, 2021)'
_computing_data_reduction 'CrysAlisPro 1.171.41.98a (Rigaku OD, 2021)'
_computing_molecular_graphics 'Olex2 1.5 (Dolomanov et al., 2009)'
_computing_publication_material 'Olex2 1.5 (Dolomanov et al., 2009)'
_computing_structure_refinement 'SHELXL 2018/3 (Sheldrick, 2015)'
_computing_structure_solution 'SHELXT 2014/5 (Sheldrick, 2014)'
_diffrn_ambient_temperature 293(2)
_diffrn_detector 'Hybrid Pixel Array Detector'
_diffrn_detector_area_resol_mean 10.0000
_diffrn_detector_type HyPix
_diffrn_measured_fraction_theta_full 0.997
_diffrn_measured_fraction_theta_max 0.997
_diffrn_measurement_details
;
List of Runs (angles in degrees, time in seconds):

  # Type    Start    End  Width  t~exp~   \w     \q     \k     \f   Frames
#--------------------------------------------------------------------------
  1  \w     50.00 137.00   0.25    0.40    --   72.28  77.00  30.00  348
  2  \w     41.00  74.00   0.25    0.40    --   72.28 -23.00 136.00  132
  3  \w     -3.00  25.00   0.25    0.40    --   72.28 -23.00 136.00  112
  4  \w     80.00 132.00   0.25    0.40    --   72.28  23.00 -58.00  208
  5  \w    103.00 139.00   0.25    0.40    --   72.28 125.00-180.00  144
  6  \w     43.00  75.00   0.25    0.10    --   -1.25  23.00 -58.00  128
  7  \w    -27.00  -2.00   0.25    0.40    --  -74.78  57.00   0.00  100
  8  \w    -88.00 -41.00   0.25    0.40    --  -74.78  57.00   0.00  188
  9  \w    -17.00  34.00   0.25    0.10    --   -1.25  57.00 -90.00  204
 10  \w    -75.00 -24.00   0.25    0.40    --  -74.78  23.00 -58.00  204
 11  \w    -84.00 -40.00   0.25    0.40    --  -74.78  57.00  30.00  176
 12  \w    -98.00  -2.00   0.25    0.40    --  -74.78  77.00  60.00  384
 13  \w    -32.00  -6.00   0.25    0.40    --  -74.78  57.00  30.00  104
 14  \w    -73.00 -14.00   0.25    0.10    --   -1.25 -23.00 136.00  236
 15  \w   -148.00 -60.00   0.25    0.40    --  -74.78 -23.00 136.00  352
 16  \w   -137.00-112.00   0.25    0.40    --  -74.78 -99.00-150.00  100
;
_diffrn_measurement_device 'four-circle diffractometer'
_diffrn_measurement_device_type 'ROD, Synergy Custom system, HyPix'
_diffrn_measurement_method '\w scans'
_diffrn_orient_matrix_type 'CrysAlisPro convention (1999,Acta A55,543-557)'
_diffrn_orient_matrix_UB_11 -0.0177719000
_diffrn_orient_matrix_UB_12 0.0278492000
_diffrn_orient_matrix_UB_13 0.0204208000
_diffrn_orient_matrix_UB_21 0.0131016000
_diffrn_orient_matrix_UB_22 0.0231846000
_diffrn_orient_matrix_UB_23 0.0443366000
_diffrn_orient_matrix_UB_31 0.0016719000
_diffrn_orient_matrix_UB_32 0.1147483000
_diffrn_orient_matrix_UB_33 -0.0139140000
_diffrn_radiation_monochromator mirror
_diffrn_radiation_probe x-ray
_diffrn_radiation_type 'micro-focus metaljet'
_diffrn_radiation_wavelength 1.3405
_diffrn_reflns_av_R_equivalents 0.0259
_diffrn_reflns_av_unetI/netI 0.0195
_diffrn_reflns_Laue_measured_fraction_full 0.997
_diffrn_reflns_Laue_measured_fraction_max 0.997
_diffrn_reflns_limit_h_max 73
_diffrn_reflns_limit_h_min -73
_diffrn_reflns_limit_k_max 13
_diffrn_reflns_limit_k_min -13
_diffrn_reflns_limit_l_max 31
_diffrn_reflns_limit_l_min -32
_diffrn_reflns_number 61911
_diffrn_reflns_point_group_measured_fraction_full 0.997
_diffrn_reflns_point_group_measured_fraction_max 0.997
_diffrn_reflns_theta_full 53.543
_diffrn_reflns_theta_max 53.854
_diffrn_reflns_theta_min 2.969
_diffrn_source 'micro-focus metaljet'
_exptl_absorpt_coefficient_mu 3.482
_exptl_absorpt_correction_T_max 1.00000
_exptl_absorpt_correction_T_min 0.61625
_exptl_absorpt_correction_type multi-scan
_exptl_absorpt_process_details
;
CrysAlisPro 1.171.41.98a (Rigaku Oxford Diffraction, 2021)
Empirical absorption correction using spherical harmonics,
implemented in SCALE3 ABSPACK scaling algorithm.
;
_exptl_crystal_density_diffrn 1.298
_exptl_crystal_F_000 7120
_refine_diff_density_max 1.121
_refine_diff_density_min -0.775
_refine_diff_density_rms 0.081
_refine_ls_extinction_method none
_refine_ls_goodness_of_fit_ref 1.101
_refine_ls_hydrogen_treatment constr
_refine_ls_matrix_type full
_refine_ls_number_parameters 797
_refine_ls_number_reflns 16473
_refine_ls_number_restraints 6
_refine_ls_restrained_S_all 1.100
_refine_ls_R_factor_all 0.0618
_refine_ls_R_factor_gt 0.0577
_refine_ls_shift/su_max 0.004
_refine_ls_shift/su_mean 0.000
_refine_ls_structure_factor_coef Fsqd
_refine_ls_weighting_details 'w=1/[\s^2^(Fo^2^)+(0.1046P)^2^+36.2977P] where P=(Fo^2^+2Fc^2^)/3'
_refine_ls_weighting_scheme calc
_refine_ls_wR_factor_gt 0.1768
_refine_ls_wR_factor_ref 0.1805
_reflns_Friedel_coverage 0.000
_reflns_number_gt 14448
_reflns_number_total 16473
_reflns_threshold_expression 'I > 2\s(I)'
_cod_data_source_file d3dt01861j2.cif
_cod_data_source_block a_CCDC2
_cod_depositor_comments 'Adding full bibliography for 7714990--7714997.cif.'
_cod_database_code 7714997
_shelx_shelxl_version_number 2018/3
_chemical_oxdiff_formula 'C N O P F Ru H'
_shelx_space_group_comment
;
The symmetry employed for this shelxl refinement is uniquely defined
by the following loop, which should always be used as a source of
symmetry information in preference to the above space-group names.
They are only intended as comments.
;
_olex2_refinement_description
;
1. Fixed Uiso
 At 1.2 times of:
  All C(H) groups, All C(H,H) groups
 At 1.5 times of:
  All C(H,H,H) groups
2. Restrained planarity
 C6, C1AA, C2, C3, C4, C5
 with sigma of 0.1
 C023, C12, C17, C9, C0AA, C02J
 with sigma of 0.1
3. Uiso/Uaniso restraints and constraints
Uanis(C6) = Uanis(C5) = Uanis(C4) = Uanis(C3) = Uanis(C2) = Uanis(C1AA)
Uanis(C023) = Uanis(C12) = Uanis(C17) = Uanis(C9) = Uanis(C0AA) = Uanis(C02J)
Uanis(C01S) = Uanis(C026) = Uanis(C02I) = Uanis(C02B) = Uanis(C02E)
Uanis(C027) = Uanis(C02G) = Uanis(C8) = Uanis(C24) = Uanis(C10)
4.a :
 C02B(C02I,C01S,C026,C02E)
4.b Secondary CH2 refined with riding coordinates:
 C021(H02A,H02B), C02M(H02L,H02M)
4.c Aromatic/amide H refined with riding coordinates:
 C00M(H00M), C00O(H00O), C00Q(H00Q), C00S(H00S), C00U(H00U), C00W(H00W),
 C00Y(H00Y), C00Z(H00Z), C011(H011), C012(H012), C013(H013), C014(H014),
 C015(H015), C016(H016), C017(H017), C01A(H01D), C01C(H01E), C01E(H01F),
 C01G(H01J), C01J(H01N), C01M(H01O), C01N(H01P), C01O(H01Q), C01T(H01U),
 C01U(H01V), C01X(H01X), C01Y(H01Y), C020(H020), C022(H022), C12(H12), C17(H17),
  C9(H9), C0AA(H0AA), C02J(H02J), C024(H024), C028(H028), C029(H029),
 C02A(H02F), C02D(H02G), C1AA(H1AA), C2(H2), C3(H3), C4(H4), C5(H5)
4.d Fitted hexagon refined as free rotating group:
 C023(C12,C17,C9,C0AA,C02J), C6(C1AA,C2,C3,C4,C5)
4.e Idealised Me refined as rotating group:
 C019(H01A,H01B,H01C), C01F(H01G,H01H,H01I), C01H(H01K,H01L,H01M), C01R(H01R,
 H01S,H01T), C027(H02C,H02D,H02E), C02G(H02H,H02I,H02K), C8(H8A,H8B,H8C),
 C10(H10A,H10B,H10C), C24(H24A,H24B,H24C)
;
_smtbx_masks_void_probe_radius 1.2
_smtbx_masks_void_truncation_radius 1.2
_olex2_submission_special_instructions 'No special instructions were received'
_oxdiff_exptl_absorpt_empirical_details
;
Empirical correction (ABSPACK) includes:
- Absorption correction using spherical harmonics
- Frame scaling
;
_oxdiff_exptl_absorpt_empirical_full_max 1.951
_oxdiff_exptl_absorpt_empirical_full_min 0.647

loop_
_space_group_symop_operation_xyz
'x, y, z'
'-x, y, -z+1/2'
'x+1/2, y+1/2, z'
'-x+1/2, y+1/2, -z+1/2'
'-x, -y, -z'
'x, -y, z-1/2'
'-x+1/2, -y+1/2, -z'
'x+1/2, -y+1/2, z-1/2'

loop_
_atom_site_label
_atom_site_type_symbol
_atom_site_fract_x
_atom_site_fract_y
_atom_site_fract_z
_atom_site_U_iso_or_equiv
_atom_site_adp_type
_atom_site_occupancy
_atom_site_site_symmetry_order
_atom_site_calc_flag
_atom_site_refinement_flags_posn
_atom_site_refinement_flags_adp
_atom_site_refinement_flags_occupancy
_atom_site_disorder_assembly
_atom_site_disorder_group
Ru1 Ru 0.44075(2) 0.31698(3) 0.54732(2) 0.04838(11) Uani 1 1 d . . . . .
Ru2 Ru 0.40337(2) 0.31873(3) 0.51712(2) 0.04836(11) Uani 1 1 d . . . . .
Ru3 Ru 0.32993(2) 0.39338(6) 0.39397(2) 0.09577(19) Uani 1 1 d . . . . .
P3 P 0.44448(3) 0.18520(14) 0.26555(6) 0.0822(4) Uani 1 1 d . . . . .
P2 P 0.30833(2) 0.31952(18) 0.44855(6) 0.0940(5) Uani 1 1 d . . . . .
P1 P 0.32934(3) 0.2005(2) 0.36576(7) 0.1220(8) Uani 1 1 d . . . . .
P4 P 0.32540(4) -0.0966(2) 0.56477(15) 0.1493(11) Uani 1 1 d . . . . .
O2 O 0.41110(4) 0.3846(3) 0.44989(10) 0.0609(7) Uani 1 1 d . . . . .
O1 O 0.44691(4) 0.4012(3) 0.48160(11) 0.0588(7) Uani 1 1 d . . . . .
N4 N 0.39725(5) 0.2465(3) 0.58310(12) 0.0539(7) Uani 1 1 d . . . . .
N5 N 0.44482(6) 0.1677(3) 0.50908(13) 0.0554(8) Uani 1 1 d . . . . .
N7 N 0.37029(6) 0.3291(3) 0.47740(13) 0.0605(9) Uani 1 1 d . . . . .
N3 N 0.43498(5) 0.2251(3) 0.60622(12) 0.0531(7) Uani 1 1 d . . . . .
N1 N 0.43939(5) 0.4795(3) 0.57610(13) 0.0554(8) Uani 1 1 d . . . . .
N2 N 0.40195(5) 0.4916(3) 0.54675(13) 0.0545(7) Uani 1 1 d . . . . .
N6 N 0.40693(6) 0.1411(3) 0.49417(12) 0.0572(8) Uani 1 1 d . . . . .
C00H C 0.45392(8) 0.1652(4) 0.63363(16) 0.0633(11) Uani 1 1 d . . . . .
C00I C 0.42065(7) 0.5464(4) 0.57084(16) 0.0556(9) Uani 1 1 d . . . . .
C00J C 0.46523(7) 0.1523(4) 0.49210(16) 0.0568(9) Uani 1 1 d . . . . .
F00K F 0.46992(7) 0.1669(5) 0.2705(2) 0.1419(17) Uani 1 1 d . . . . .
C00L C 0.46032(7) 0.5256(4) 0.60048(18) 0.0637(11) Uani 1 1 d . . . . .
C00M C 0.41040(8) 0.1364(4) 0.65908(16) 0.0626(10) Uani 1 1 d . . . . .
H00M H 0.422229 0.106458 0.682143 0.075 Uiso 1 1 calc R U . . .
C00N C 0.42722(7) 0.0947(4) 0.49268(15) 0.0562(9) Uani 1 1 d . . . . .
C00O C 0.37643(7) 0.2288(5) 0.59188(17) 0.0651(11) Uani 1 1 d . . . . .
H00O H 0.364698 0.261437 0.569330 0.078 Uiso 1 1 calc R U . . .
C00P C 0.41157(10) -0.1005(4) 0.46897(19) 0.0763(13) Uani 1 1 d . . . . .
C00Q C 0.46615(8) 0.1329(5) 0.44156(18) 0.0698(11) Uani 1 1 d . . . . .
H00Q H 0.453124 0.122521 0.418434 0.084 Uiso 1 1 calc R U . . .
C1 C 0.35503(7) 0.3498(5) 0.44684(16) 0.0661(11) Uani 1 1 d . . . . .
C00S C 0.42957(9) -0.0260(4) 0.47865(17) 0.0667(11) Uani 1 1 d . . . . .
H00S H 0.443494 -0.055376 0.475920 0.080 Uiso 1 1 calc R U . . .
C00T C 0.43069(7) 0.4105(4) 0.44540(16) 0.0588(9) Uani 1 1 d . . . . .
C00U C 0.48477(8) 0.1699(5) 0.5263(2) 0.0715(12) Uani 1 1 d . . . . .
H00U H 0.484385 0.181650 0.560464 0.086 Uiso 1 1 calc R U . . .
F00V F 0.44240(10) 0.2094(6) 0.20732(18) 0.164(2) Uani 1 1 d . . . . .
C00W C 0.47121(8) 0.2337(6) 0.65939(18) 0.0789(14) Uani 1 1 d . . . . .
H00W H 0.469805 0.316752 0.660946 0.095 Uiso 1 1 calc R U . . .
C00X C 0.41433(7) 0.2014(4) 0.61659(15) 0.0539(9) Uani 1 1 d . . . . .
C00Y C 0.50490(9) 0.1698(6) 0.5091(3) 0.0909(17) Uani 1 1 d . . . . .
H00Y H 0.517985 0.185489 0.531339 0.109 Uiso 1 1 calc R U . . .
C00Z C 0.39107(9) -0.0513(5) 0.4735(2) 0.0802(14) Uani 1 1 d . . . . .
H00Z H 0.378544 -0.099745 0.468790 0.096 Uiso 1 1 calc R U . . .
C010 C 0.38907(8) 0.1171(4) 0.66666(17) 0.0686(11) Uani 1 1 d . . . . .
C011 C 0.47783(8) 0.5227(5) 0.5750(2) 0.0841(15) Uani 1 1 d . . . . .
H011 H 0.475817 0.497958 0.541380 0.101 Uiso 1 1 calc R U . . .
C012 C 0.38935(8) 0.0664(4) 0.48473(17) 0.0669(11) Uani 1 1 d . . . . .
H012 H 0.375393 0.097394 0.486019 0.080 Uiso 1 1 calc R U . . .
C013 C 0.45581(9) 0.0419(5) 0.6315(2) 0.0787(13) Uani 1 1 d . . . . .
H013 H 0.444459 -0.004329 0.613609 0.094 Uiso 1 1 calc R U . . .
C014 C 0.37200(8) 0.1658(5) 0.6320(2) 0.0748(13) Uani 1 1 d . . . . .
H014 H 0.357432 0.155135 0.636425 0.090 Uiso 1 1 calc R U . . .
C015 C 0.48625(9) 0.1289(5) 0.4251(2) 0.0824(14) Uani 1 1 d . . . . .
H015 H 0.486880 0.114628 0.391142 0.099 Uiso 1 1 calc R U . . .
C016 C 0.41984(8) 0.6650(4) 0.5886(2) 0.0681(12) Uani 1 1 d . . . . .
H016 H 0.432888 0.703802 0.602629 0.082 Uiso 1 1 calc R U . . .
C017 C 0.46324(9) 0.5635(5) 0.6505(2) 0.0840(15) Uani 1 1 d . . . . .
H017 H 0.451446 0.564544 0.668043 0.101 Uiso 1 1 calc R U . . .
C018 C 0.40007(8) 0.7240(5) 0.5856(2) 0.0760(13) Uani 1 1 d . . . . .
C019 C 0.43506(9) 0.4537(6) 0.39569(19) 0.0847(15) Uani 1 1 d . . . . .
H01A H 0.439405 0.387165 0.376801 0.127 Uiso 1 1 calc R U . . .
H01B H 0.446716 0.512205 0.400989 0.127 Uiso 1 1 calc R U . . .
H01C H 0.421899 0.489556 0.377094 0.127 Uiso 1 1 calc R U . . .
C01A C 0.38276(7) 0.5504(5) 0.5445(2) 0.0721(12) Uani 1 1 d . . . . .
H01D H 0.369846 0.512520 0.529000 0.087 Uiso 1 1 calc R U . . .
F01B F 0.32244(11) 0.0109(6) 0.6007(4) 0.232(4) Uani 1 1 d . . . . .
C01C C 0.47532(12) -0.0125(6) 0.6571(3) 0.100(2) Uani 1 1 d . . . . .
H01E H 0.476638 -0.095735 0.657393 0.119 Uiso 1 1 calc R U . . .
F01D F 0.44828(10) 0.3215(4) 0.2753(3) 0.197(3) Uani 1 1 d . . . . .
C01E C 0.38114(9) 0.6626(5) 0.5637(2) 0.0834(15) Uani 1 1 d . . . . .
H01F H 0.367342 0.698188 0.562115 0.100 Uiso 1 1 calc R U . . .
C01F C 0.39909(10) 0.8467(5) 0.6085(3) 0.0992(19) Uani 1 1 d . . . . .
H01G H 0.410169 0.852808 0.638437 0.149 Uiso 1 1 calc R U . . .
H01H H 0.384745 0.859049 0.617228 0.149 Uiso 1 1 calc R U . . .
H01I H 0.401740 0.906559 0.584448 0.149 Uiso 1 1 calc R U . . .
C01G C 0.50517(10) 0.1463(6) 0.4594(3) 0.0936(17) Uani 1 1 d . . . . .
H01J H 0.518710 0.141997 0.448449 0.112 Uiso 1 1 calc R U . . .
C01H C 0.38438(11) 0.0462(6) 0.7115(2) 0.0953(18) Uani 1 1 d . . . . .
H01K H 0.397903 0.012390 0.729271 0.143 Uiso 1 1 calc R U . . .
H01L H 0.374151 -0.017246 0.699895 0.143 Uiso 1 1 calc R U . . .
H01M H 0.378096 0.098220 0.733770 0.143 Uiso 1 1 calc R U . . .
C01I C 0.35574(11) 0.1254(8) 0.3622(2) 0.100(2) Uani 1 1 d . . . . .
C01J C 0.49199(12) 0.0551(9) 0.6811(2) 0.112(3) Uani 1 1 d . . . . .
H01N H 0.504899 0.017934 0.697042 0.134 Uiso 1 1 calc R U . . .
F01K F 0.41891(8) 0.2056(6) 0.2597(2) 0.164(2) Uani 1 1 d . . . . .
C01L C 0.31476(9) 0.3638(7) 0.5154(2) 0.0873(15) Uani 1 1 d . . . . .
C01M C 0.49878(10) 0.5574(7) 0.6002(3) 0.117(2) Uani 1 1 d . . . . .
H01O H 0.510792 0.553209 0.583358 0.141 Uiso 1 1 calc R U . . .
C01N C 0.48424(12) 0.6000(6) 0.6738(3) 0.109(2) Uani 1 1 d . . . . .
H01P H 0.486462 0.627100 0.707111 0.131 Uiso 1 1 calc R U . . .
C01O C 0.50175(11) 0.5964(7) 0.6479(4) 0.123(3) Uani 1 1 d . . . . .
H01Q H 0.515703 0.621193 0.663761 0.148 Uiso 1 1 calc R U . . .
F01P F 0.44110(12) 0.0513(5) 0.2531(3) 0.197(3) Uani 1 1 d . . . . .
F01Q F 0.34203(10) -0.0147(8) 0.5428(3) 0.222(4) Uani 1 1 d . . . . .
C01R C 0.41382(12) -0.2316(5) 0.4556(3) 0.1005(19) Uani 1 1 d . . . . .
H01R H 0.409948 -0.241573 0.419523 0.151 Uiso 1 1 calc R U . . .
H01S H 0.404128 -0.279180 0.472059 0.151 Uiso 1 1 calc R U . . .
H01T H 0.428820 -0.257018 0.466630 0.151 Uiso 1 1 calc R U . . .
C01T C 0.37480(10) 0.1918(7) 0.3649(2) 0.100(2) Uani 1 1 d . . . . .
H01U H 0.374651 0.273482 0.372089 0.120 Uiso 1 1 calc R U . . .
C01U C 0.39437(12) 0.1372(9) 0.3569(2) 0.111(2) Uani 1 1 d . . . . .
H01V H 0.407113 0.183107 0.358350 0.133 Uiso 1 1 calc R U . . .
F01V F 0.44610(11) 0.1639(8) 0.32271(17) 0.208(3) Uani 1 1 d . . . . .
F01W F 0.30818(12) -0.1678(6) 0.5903(3) 0.209(3) Uani 1 1 d . . . . .
C01X C 0.49039(11) 0.1790(8) 0.6826(2) 0.108(2) Uani 1 1 d . . . . .
H01X H 0.502152 0.224668 0.699062 0.130 Uiso 1 1 calc R U . . .
C01Y C 0.39496(17) 0.0208(12) 0.3473(3) 0.135(3) Uani 1 1 d . . . . .
H01Y H 0.408096 -0.014518 0.342080 0.162 Uiso 1 1 calc R U . . .
F01Z F 0.34403(11) -0.1432(7) 0.6062(3) 0.198(3) Uani 1 1 d . . . . .
C020 C 0.35674(15) 0.0064(9) 0.3525(3) 0.121(2) Uani 1 1 d . . . . .
H020 H 0.343963 -0.039313 0.350756 0.145 Uiso 1 1 calc R U . . .
C021 C 0.31094(16) 0.1605(9) 0.4505(3) 0.139(3) Uani 1 1 d . . . . .
H02A H 0.321636 0.139816 0.480332 0.167 Uiso 1 1 calc R U . . .
H02B H 0.296834 0.127298 0.455232 0.167 Uiso 1 1 calc R U . . .
C022 C 0.3759(2) -0.0496(10) 0.3450(3) 0.137(3) Uani 1 1 d . . . . .
H022 H 0.376146 -0.131627 0.338666 0.165 Uiso 1 1 calc R U . . .
C023 C 0.27876(7) 0.3466(9) 0.4334(3) 0.209(3) Uani 1 1 d G . . . .
C12 C 0.26828(9) 0.3254(9) 0.3839(3) 0.209(3) Uani 1 1 d G . . . .
H12 H 0.276368 0.297464 0.359940 0.251 Uiso 1 1 calc R U . . .
C17 C 0.24571(9) 0.3459(10) 0.3702(2) 0.209(3) Uani 1 1 d G . . . .
H17 H 0.238693 0.331713 0.337036 0.251 Uiso 1 1 calc R U . . .
C9 C 0.23362(7) 0.3877(9) 0.4059(3) 0.209(3) Uani 1 1 d G . . . .
H9 H 0.218514 0.401386 0.396747 0.251 Uiso 1 1 calc R U . . .
C0AA C 0.24410(9) 0.4089(10) 0.4554(3) 0.209(3) Uani 1 1 d G . . . .
H0AA H 0.236011 0.436810 0.479363 0.251 Uiso 1 1 calc R U . . .
C02J C 0.26667(9) 0.3884(10) 0.4692(2) 0.209(3) Uani 1 1 d G . . . .
H02J H 0.273686 0.402561 0.502268 0.251 Uiso 1 1 calc R U . . .
C024 C 0.32125(13) 0.4742(8) 0.5285(3) 0.120(2) Uani 1 1 d . . . . .
H024 H 0.323194 0.528259 0.503142 0.144 Uiso 1 1 calc R U . . .
F025 F 0.32918(16) -0.2086(7) 0.5354(3) 0.239(4) Uani 1 1 d . . . . .
C027 C 0.3459(2) 0.6739(15) 0.4333(5) 0.226(3) Uani 1 1 d . . . . .
H02C H 0.338446 0.663320 0.461655 0.338 Uiso 1 1 calc R U . . .
H02D H 0.344169 0.755365 0.421559 0.338 Uiso 1 1 calc R U . . .
H02E H 0.361369 0.656550 0.443593 0.338 Uiso 1 1 calc R U . . .
C028 C 0.31840(16) 0.3208(9) 0.6035(3) 0.128(3) Uani 1 1 d . . . . .
H028 H 0.318051 0.264884 0.629182 0.154 Uiso 1 1 calc R U . . .
C029 C 0.32528(16) 0.5125(9) 0.5784(4) 0.139(3) Uani 1 1 d . . . . .
H029 H 0.329474 0.591705 0.585668 0.167 Uiso 1 1 calc R U . . .
C02A C 0.31409(14) 0.2854(8) 0.5540(3) 0.121(2) Uani 1 1 d . . . . .
H02F H 0.310587 0.205446 0.546497 0.146 Uiso 1 1 calc R U . . .
C02B C 0.31245(11) 0.5055(7) 0.3289(2) 0.1542(18) Uani 1 1 d G . . . .
C02I C 0.31389(11) 0.5752(8) 0.3742(3) 0.1542(18) Uani 1 1 d G . . . .
C01S C 0.33679(12) 0.5950(7) 0.3938(2) 0.1542(18) Uani 1 1 d G . . . .
C026 C 0.34948(11) 0.5375(8) 0.3606(3) 0.1542(18) Uani 1 1 d G . . . .
C02E C 0.33440(12) 0.4822(8) 0.3205(2) 0.1542(18) Uani 1 1 d G . . . .
F02C F 0.30562(10) -0.0514(7) 0.5252(4) 0.242(4) Uani 1 1 d . . . . .
C02D C 0.32327(14) 0.4388(10) 0.6155(3) 0.127(3) Uani 1 1 d . . . . .
H02G H 0.325078 0.465613 0.648828 0.152 Uiso 1 1 calc R U . . .
C02G C 0.3733(2) 0.5402(15) 0.3628(5) 0.226(3) Uani 1 1 d . . . . .
H02H H 0.380518 0.547872 0.397485 0.338 Uiso 1 1 calc R U . . .
H02I H 0.377155 0.607390 0.343650 0.338 Uiso 1 1 calc R U . . .
H02K H 0.377980 0.467115 0.348870 0.338 Uiso 1 1 calc R U . . .
C02M C 0.3172(2) 0.1026(10) 0.4089(5) 0.224(8) Uani 1 1 d . . . . .
H02L H 0.304355 0.063247 0.389768 0.269 Uiso 1 1 calc R U . . .
H02M H 0.327897 0.040604 0.421422 0.269 Uiso 1 1 calc R U . . .
C8 C 0.3412(2) 0.4296(16) 0.2718(5) 0.226(3) Uani 1 1 d . . . . .
H8A H 0.348025 0.352550 0.279308 0.338 Uiso 1 1 calc R U . . .
H8B H 0.351516 0.482920 0.260002 0.338 Uiso 1 1 calc R U . . .
H8C H 0.328343 0.420834 0.246079 0.338 Uiso 1 1 calc R U . . .
C10 C 0.2956(2) 0.6429(15) 0.3995(5) 0.226(3) Uani 1 1 d . . . . .
H10A H 0.282855 0.592095 0.398161 0.338 Uiso 1 1 calc R U . . .
H10B H 0.291335 0.716011 0.381356 0.338 Uiso 1 1 calc R U . . .
H10C H 0.301529 0.661379 0.434195 0.338 Uiso 1 1 calc R U . . .
C24 C 0.2933(2) 0.4783(15) 0.2847(5) 0.226(3) Uani 1 1 d . . . . .
H24A H 0.295016 0.398663 0.272201 0.338 Uiso 1 1 calc R U . . .
H24B H 0.293558 0.535381 0.257956 0.338 Uiso 1 1 calc R U . . .
H24C H 0.279467 0.484011 0.296596 0.338 Uiso 1 1 calc R U . . .
C6 C 0.31377(14) 0.1699(13) 0.3009(3) 0.305(5) Uani 1 1 d G . . . .
C1AA C 0.32567(11) 0.1478(13) 0.2622(3) 0.305(5) Uani 1 1 d G . . . .
H1AA H 0.341031 0.145314 0.269231 0.366 Uiso 1 1 calc R U . . .
C2 C 0.31460(14) 0.1294(13) 0.2130(3) 0.305(5) Uani 1 1 d G . . . .
H2 H 0.322554 0.114638 0.187061 0.366 Uiso 1 1 calc R U . . .
C3 C 0.29163(14) 0.1331(13) 0.2024(3) 0.305(5) Uani 1 1 d G . . . .
H3 H 0.284224 0.120851 0.169510 0.366 Uiso 1 1 calc R U . . .
C4 C 0.27974(11) 0.1552(13) 0.2412(3) 0.305(5) Uani 1 1 d G . . . .
H4 H 0.264372 0.157740 0.234129 0.366 Uiso 1 1 calc R U . . .
C5 C 0.29081(14) 0.1736(13) 0.2904(3) 0.305(5) Uani 1 1 d G . . . .
H5 H 0.282850 0.188417 0.316300 0.366 Uiso 1 1 calc R U . . .

loop_
_atom_site_aniso_label
_atom_site_aniso_U_11
_atom_site_aniso_U_22
_atom_site_aniso_U_33
_atom_site_aniso_U_23
_atom_site_aniso_U_13
_atom_site_aniso_U_12
Ru1 0.03953(17) 0.0593(2) 0.04518(18) -0.00517(11) 0.00410(12) 0.00300(11)
Ru2 0.03931(17) 0.0624(2) 0.04211(17) -0.00318(11) 0.00368(12) 0.00024(11)
Ru3 0.0532(2) 0.1728(5) 0.0558(2) 0.0040(2) -0.00583(17) 0.0066(2)
P3 0.0810(9) 0.0968(10) 0.0654(8) -0.0045(6) 0.0028(6) -0.0107(7)
P2 0.0499(7) 0.1524(16) 0.0780(9) -0.0107(9) 0.0064(6) 0.0016(7)
P1 0.0677(9) 0.214(2) 0.0829(10) -0.0604(13) 0.0091(8) -0.0244(11)
P4 0.0896(13) 0.1038(14) 0.258(3) 0.0100(18) 0.0399(17) 0.0192(11)
O2 0.0478(15) 0.085(2) 0.0488(15) 0.0057(13) 0.0052(11) -0.0015(13)
O1 0.0485(15) 0.0711(17) 0.0569(16) 0.0023(13) 0.0096(12) -0.0017(12)
N4 0.0455(16) 0.068(2) 0.0481(17) -0.0038(15) 0.0086(13) 0.0030(14)
N5 0.0539(19) 0.064(2) 0.0491(18) -0.0049(14) 0.0112(15) 0.0042(15)
N7 0.0431(18) 0.086(2) 0.0507(19) -0.0054(16) 0.0027(15) -0.0024(15)
N3 0.0445(16) 0.0666(19) 0.0472(17) -0.0023(15) 0.0049(13) 0.0079(14)
N1 0.0423(16) 0.0632(19) 0.0580(19) -0.0097(15) 0.0017(14) 0.0010(14)
N2 0.0420(16) 0.0643(19) 0.0550(18) -0.0039(15) 0.0025(13) 0.0046(14)
N6 0.0569(19) 0.068(2) 0.0485(18) -0.0067(15) 0.0146(15) -0.0034(16)
C00H 0.060(3) 0.086(3) 0.046(2) 0.0098(19) 0.0140(19) 0.018(2)
C00I 0.050(2) 0.060(2) 0.055(2) -0.0050(18) 0.0043(17) 0.0025(17)
C00J 0.052(2) 0.062(2) 0.058(2) -0.0008(18) 0.0138(18) 0.0113(18)
F00K 0.094(3) 0.154(4) 0.174(5) -0.002(3) 0.013(3) 0.023(2)
C00L 0.050(2) 0.061(2) 0.074(3) -0.013(2) -0.0053(19) 0.0004(18)
C00M 0.069(3) 0.074(3) 0.047(2) 0.0011(19) 0.0169(19) 0.013(2)
C00N 0.061(2) 0.062(2) 0.046(2) -0.0012(17) 0.0105(17) 0.0005(18)
C00O 0.049(2) 0.092(3) 0.055(2) 0.000(2) 0.0120(18) 0.001(2)
C00P 0.102(4) 0.065(3) 0.066(3) -0.010(2) 0.027(3) -0.011(3)
C00Q 0.066(3) 0.086(3) 0.060(3) -0.004(2) 0.018(2) 0.008(2)
C1 0.046(2) 0.103(3) 0.049(2) -0.001(2) 0.0073(18) -0.004(2)
C00S 0.083(3) 0.062(2) 0.059(2) -0.0050(19) 0.022(2) 0.002(2)
C00T 0.051(2) 0.069(2) 0.055(2) 0.0020(18) 0.0072(18) -0.0002(18)
C00U 0.063(3) 0.086(3) 0.066(3) -0.007(2) 0.013(2) 0.010(2)
F00V 0.177(5) 0.217(6) 0.095(3) 0.040(3) 0.017(3) -0.007(4)
C00W 0.063(3) 0.111(4) 0.058(3) -0.004(3) -0.004(2) 0.015(3)
C00X 0.053(2) 0.063(2) 0.047(2) -0.0061(17) 0.0086(17) 0.0056(17)
C00Y 0.054(3) 0.121(5) 0.098(4) -0.008(3) 0.014(3) 0.009(3)
C00Z 0.082(3) 0.082(3) 0.080(3) -0.015(3) 0.023(3) -0.026(3)
C010 0.078(3) 0.079(3) 0.054(2) 0.001(2) 0.025(2) 0.006(2)
C011 0.053(3) 0.097(4) 0.101(4) -0.015(3) 0.009(3) -0.012(2)
C012 0.061(2) 0.081(3) 0.060(2) -0.009(2) 0.015(2) -0.014(2)
C013 0.079(3) 0.080(3) 0.082(3) 0.014(3) 0.027(3) 0.021(3)
C014 0.060(3) 0.102(4) 0.068(3) 0.003(2) 0.025(2) 0.002(2)
C015 0.079(3) 0.105(4) 0.071(3) -0.002(3) 0.034(3) 0.010(3)
C016 0.059(3) 0.065(3) 0.076(3) -0.012(2) 0.002(2) 0.003(2)
C017 0.077(3) 0.095(4) 0.072(3) -0.025(3) -0.011(3) 0.006(3)
C018 0.066(3) 0.073(3) 0.087(3) -0.017(3) 0.008(2) 0.013(2)
C019 0.069(3) 0.121(4) 0.065(3) 0.019(3) 0.013(2) -0.005(3)
C01A 0.049(2) 0.077(3) 0.088(3) -0.013(2) 0.006(2) 0.009(2)
F01B 0.162(6) 0.135(5) 0.412(13) -0.037(6) 0.087(7) 0.009(4)
C01C 0.106(5) 0.112(5) 0.090(4) 0.032(4) 0.045(4) 0.054(4)
F01D 0.149(5) 0.111(4) 0.303(9) -0.054(4) -0.044(5) 0.012(3)
C01E 0.060(3) 0.078(3) 0.108(4) -0.016(3) 0.003(3) 0.020(2)
C01F 0.085(4) 0.071(3) 0.138(6) -0.021(3) 0.009(4) 0.019(3)
C01G 0.068(3) 0.121(5) 0.100(4) 0.002(4) 0.038(3) 0.014(3)
C01H 0.104(4) 0.118(5) 0.072(3) 0.023(3) 0.040(3) 0.011(4)
C01I 0.091(4) 0.158(6) 0.051(3) -0.019(3) 0.011(3) -0.006(4)
C01J 0.081(4) 0.181(8) 0.072(4) 0.033(4) 0.011(3) 0.059(5)
F01K 0.087(3) 0.254(6) 0.149(4) 0.020(4) 0.014(3) -0.007(3)
C01L 0.061(3) 0.124(5) 0.079(4) -0.006(3) 0.019(3) -0.005(3)
C01M 0.054(3) 0.146(6) 0.145(6) -0.036(5) -0.002(3) -0.017(3)
C01N 0.091(4) 0.106(5) 0.109(5) -0.038(4) -0.040(4) 0.007(3)
C01O 0.065(4) 0.123(6) 0.163(8) -0.035(5) -0.032(4) -0.005(4)
F01P 0.251(7) 0.101(3) 0.217(6) -0.006(4) -0.024(5) -0.046(4)
F01Q 0.117(4) 0.271(8) 0.275(9) 0.077(7) 0.026(5) -0.040(5)
C01R 0.129(5) 0.071(3) 0.109(5) -0.022(3) 0.039(4) -0.016(3)
C01T 0.074(4) 0.168(6) 0.060(3) -0.017(3) 0.020(3) -0.004(4)
C01U 0.099(5) 0.168(7) 0.071(4) -0.021(4) 0.029(3) -0.002(5)
F01V 0.174(5) 0.384(10) 0.064(2) 0.035(4) 0.013(3) 0.035(5)
F01W 0.175(6) 0.187(6) 0.277(9) -0.004(6) 0.074(6) -0.048(5)
C01X 0.069(4) 0.182(8) 0.066(3) 0.002(4) -0.009(3) 0.028(4)
C01Y 0.134(7) 0.207(10) 0.069(4) -0.023(5) 0.032(4) 0.026(7)
F01Z 0.161(5) 0.254(7) 0.181(6) 0.029(5) 0.033(5) 0.077(5)
C020 0.126(6) 0.161(8) 0.076(4) -0.019(4) 0.019(4) -0.008(5)
C021 0.141(7) 0.189(9) 0.094(5) -0.028(5) 0.036(5) 0.015(6)
C022 0.185(10) 0.153(7) 0.070(4) -0.016(4) 0.011(5) 0.030(7)
C023 0.069(2) 0.379(8) 0.174(4) -0.036(5) 0.005(2) 0.027(3)
C12 0.069(2) 0.379(8) 0.174(4) -0.036(5) 0.005(2) 0.027(3)
C17 0.069(2) 0.379(8) 0.174(4) -0.036(5) 0.005(2) 0.027(3)
C9 0.069(2) 0.379(8) 0.174(4) -0.036(5) 0.005(2) 0.027(3)
C0AA 0.069(2) 0.379(8) 0.174(4) -0.036(5) 0.005(2) 0.027(3)
C02J 0.069(2) 0.379(8) 0.174(4) -0.036(5) 0.005(2) 0.027(3)
C024 0.124(6) 0.144(7) 0.097(5) 0.001(5) 0.034(4) -0.035(5)
F025 0.272(10) 0.203(7) 0.243(9) -0.051(6) 0.051(7) 0.082(6)
C027 0.175(5) 0.321(9) 0.182(5) 0.075(6) 0.034(4) 0.039(5)
C028 0.140(7) 0.160(8) 0.082(5) 0.008(5) 0.014(5) 0.019(6)
C029 0.163(8) 0.145(7) 0.114(6) -0.018(5) 0.036(6) -0.043(6)
C02A 0.124(6) 0.144(6) 0.095(5) -0.009(5) 0.014(4) 0.021(5)
C02B 0.136(3) 0.220(5) 0.102(3) 0.052(3) 0.007(2) 0.042(3)
C02I 0.136(3) 0.220(5) 0.102(3) 0.052(3) 0.007(2) 0.042(3)
C01S 0.136(3) 0.220(5) 0.102(3) 0.052(3) 0.007(2) 0.042(3)
C026 0.136(3) 0.220(5) 0.102(3) 0.052(3) 0.007(2) 0.042(3)
C02E 0.136(3) 0.220(5) 0.102(3) 0.052(3) 0.007(2) 0.042(3)
F02C 0.116(4) 0.207(7) 0.380(12) 0.093(7) -0.022(6) -0.010(4)
C02D 0.123(6) 0.164(8) 0.095(5) -0.030(5) 0.028(4) -0.018(6)
C02G 0.175(5) 0.321(9) 0.182(5) 0.075(6) 0.034(4) 0.039(5)
C02M 0.250(13) 0.191(10) 0.287(15) -0.142(10) 0.200(12) -0.141(10)
C8 0.175(5) 0.321(9) 0.182(5) 0.075(6) 0.034(4) 0.039(5)
C10 0.175(5) 0.321(9) 0.182(5) 0.075(6) 0.034(4) 0.039(5)
C24 0.175(5) 0.321(9) 0.182(5) 0.075(6) 0.034(4) 0.039(5)
C6 0.189(6) 0.509(13) 0.177(5) -0.190(7) -0.076(4) 0.102(7)
C1AA 0.189(6) 0.509(13) 0.177(5) -0.190(7) -0.076(4) 0.102(7)
C2 0.189(6) 0.509(13) 0.177(5) -0.190(7) -0.076(4) 0.102(7)
C3 0.189(6) 0.509(13) 0.177(5) -0.190(7) -0.076(4) 0.102(7)
C4 0.189(6) 0.509(13) 0.177(5) -0.190(7) -0.076(4) 0.102(7)
C5 0.189(6) 0.509(13) 0.177(5) -0.190(7) -0.076(4) 0.102(7)

loop_
_atom_type_symbol
_atom_type_description
_atom_type_scat_dispersion_real
_atom_type_scat_dispersion_imag
_atom_type_scat_source
C C 0.0147 0.0070 'International Tables Vol C Tables 4.2.6.8 and 6.1.1.4'
H H 0.0000 0.0000 'International Tables Vol C Tables 4.2.6.8 and 6.1.1.4'
F F 0.0599 0.0410 'International Tables Vol C Tables 4.2.6.8 and 6.1.1.4'
N N 0.0253 0.0135 'International Tables Vol C Tables 4.2.6.8 and 6.1.1.4'
O O 0.0412 0.0250 'International Tables Vol C Tables 4.2.6.8 and 6.1.1.4'
P P 0.2594 0.3349 'International Tables Vol C Tables 4.2.6.8 and 6.1.1.4'
Ru Ru -0.0773 2.5627 'International Tables Vol C Tables 4.2.6.8 and 6.1.1.4'

loop_
_citation_id
_citation_doi
_citation_year
1 10.1039/D3DT01861J 2023

loop_
_geom_angle_atom_site_label_1
_geom_angle_atom_site_label_2
_geom_angle_atom_site_label_3
_geom_angle
_geom_angle_site_symmetry_1
_geom_angle_site_symmetry_3
_geom_angle_publ_flag
O1 Ru1 Ru2 90.88(8) . . ?
N5 Ru1 Ru2 91.88(10) . . ?
N5 Ru1 O1 83.32(13) . . ?
N3 Ru1 Ru2 88.79(9) . . ?
N3 Ru1 O1 175.29(13) . . ?
N3 Ru1 N5 92.00(14) . . ?
N3 Ru1 N1 97.93(14) . . ?
N1 Ru1 Ru2 91.29(9) . . ?
N1 Ru1 O1 86.78(13) . . ?
N1 Ru1 N5 169.64(15) . . ?
O2 Ru2 Ru1 86.77(8) . . ?
O2 Ru2 N7 83.63(12) . . ?
O2 Ru2 N2 92.02(13) . . ?
O2 Ru2 N6 91.59(13) . . ?
N4 Ru2 Ru1 90.84(9) . . ?
N4 Ru2 O2 176.54(12) . . ?
N4 Ru2 N7 98.72(13) . . ?
N4 Ru2 N2 90.43(14) . . ?
N4 Ru2 N6 85.79(13) . . ?
N7 Ru2 Ru1 170.36(10) . . ?
N2 Ru2 Ru1 88.80(8) . . ?
N2 Ru2 N7 92.33(13) . . ?
N2 Ru2 N6 174.25(13) . . ?
N6 Ru2 Ru1 86.94(10) . . ?
N6 Ru2 N7 92.52(14) . . ?
P1 Ru3 P2 84.01(7) . . ?
P1 Ru3 C01S 156.84(18) . . ?
P1 Ru3 C026 120.9(2) . . ?
C1 Ru3 P2 85.41(13) . . ?
C1 Ru3 P1 88.37(16) . . ?
C1 Ru3 C02B 154.4(2) . . ?
C1 Ru3 C02I 130.0(3) . . ?
C1 Ru3 C01S 97.0(2) . . ?
C1 Ru3 C026 93.2(2) . . ?
C1 Ru3 C02E 122.5(2) . . ?
C02B Ru3 P2 116.15(19) . . ?
C02B Ru3 P1 106.7(2) . . ?
C02B Ru3 C02I 36.79(14) . . ?
C02B Ru3 C01S 61.2(2) . . ?
C02B Ru3 C026 61.3(2) . . ?
C02B Ru3 C02E 36.83(15) . . ?
C02I Ru3 P2 101.13(18) . . ?
C02I Ru3 P1 141.4(2) . . ?
C02I Ru3 C01S 36.60(13) . . ?
C02I Ru3 C026 61.2(2) . . ?
C01S Ru3 P2 118.78(19) . . ?
C026 Ru3 P2 155.0(2) . . ?
C026 Ru3 C01S 36.55(13) . . ?
C02E Ru3 P2 152.07(19) . . ?
C02E Ru3 P1 97.0(2) . . ?
C02E Ru3 C02I 61.3(2) . . ?
C02E Ru3 C01S 61.2(2) . . ?
C02E Ru3 C026 36.76(14) . . ?
F00K P3 F00V 90.9(3) . . ?
F00K P3 F01K 178.8(3) . . ?
F00V P3 F01K 88.1(3) . . ?
F01D P3 F00K 89.7(3) . . ?
F01D P3 F00V 89.0(4) . . ?
F01D P3 F01K 89.7(3) . . ?
F01P P3 F00K 89.3(4) . . ?
F01P P3 F00V 88.0(4) . . ?
F01P P3 F01D 176.8(5) . . ?
F01P P3 F01K 91.4(4) . . ?
F01P P3 F01V 92.9(4) . . ?
F01V P3 F00K 90.2(3) . . ?
F01V P3 F00V 178.6(4) . . ?
F01V P3 F01D 90.1(5) . . ?
F01V P3 F01K 90.8(3) . . ?
C01L P2 Ru3 118.5(2) . . ?
C021 P2 Ru3 108.5(3) . . ?
C021 P2 C01L 103.6(4) . . ?
C021 P2 C023 104.7(5) . . ?
C023 P2 Ru3 117.7(3) . . ?
C023 P2 C01L 102.2(3) . . ?
C01I P1 Ru3 118.9(3) . . ?
C01I P1 C6 100.5(4) . . ?
C02M P1 Ru3 109.6(3) . . ?
C02M P1 C01I 102.7(5) . . ?
C02M P1 C6 106.3(6) . . ?
C6 P1 Ru3 117.3(5) . . ?
F01B P4 F01W 87.7(4) . . ?
F01Q P4 F01B 86.5(5) . . ?
F01Q P4 F01W 174.2(5) . . ?
F01Z P4 F01B 88.0(5) . . ?
F01Z P4 F01Q 90.9(4) . . ?
F01Z P4 F01W 89.3(5) . . ?
F01Z P4 F02C 176.5(5) . . ?
F025 P4 F01B 173.5(6) . . ?
F025 P4 F01Q 96.7(6) . . ?
F025 P4 F01W 89.2(5) . . ?
F025 P4 F01Z 86.2(4) . . ?
F025 P4 F02C 94.9(6) . . ?
F02C P4 F01B 90.7(5) . . ?
F02C P4 F01Q 92.3(4) . . ?
F02C P4 F01W 87.4(5) . . ?
C00T O2 Ru2 121.9(3) . . ?
C00T O1 Ru1 116.7(3) . . ?
C00O N4 Ru2 122.0(3) . . ?
C00X N4 Ru2 118.9(3) . . ?
C00X N4 C00O 118.5(4) . . ?
C00J N5 Ru1 117.6(3) . . ?
C00N N5 Ru1 120.0(3) . . ?
C00N N5 C00J 121.4(3) . . ?
C1 N7 Ru2 162.3(4) . . ?
C00H N3 Ru1 114.3(3) . . ?
C00X N3 Ru1 124.4(3) . . ?
C00X N3 C00H 120.4(4) . . ?
C00I N1 Ru1 123.7(3) . . ?
C00I N1 C00L 121.9(3) . . ?
C00L N1 Ru1 114.3(3) . . ?
C00I N2 Ru2 120.4(3) . . ?
C01A N2 Ru2 121.8(3) . . ?
C01A N2 C00I 117.7(4) . . ?
C00N N6 Ru2 120.8(3) . . ?
C012 N6 Ru2 121.0(3) . . ?
C012 N6 C00N 117.9(4) . . ?
C00W C00H N3 118.9(4) . . ?
C013 C00H N3 120.7(5) . . ?
C013 C00H C00W 120.3(5) . . ?
N1 C00I N2 115.7(4) . . ?
N1 C00I C016 124.0(4) . . ?
N2 C00I C016 120.3(4) . . ?
C00Q C00J N5 121.5(4) . . ?
C00Q C00J C00U 119.3(4) . . ?
C00U C00J N5 118.9(4) . . ?
C011 C00L N1 119.0(4) . . ?
C011 C00L C017 120.4(5) . . ?
C017 C00L N1 120.4(4) . . ?
C00X C00M H00M 120.0 . . ?
C010 C00M H00M 120.0 . . ?
C010 C00M C00X 120.1(4) . . ?
N5 C00N C00S 122.8(4) . . ?
N6 C00N N5 116.4(4) . . ?
N6 C00N C00S 120.6(4) . . ?
N4 C00O H00O 118.6 . . ?
C014 C00O N4 122.7(4) . . ?
C014 C00O H00O 118.6 . . ?
C00S C00P C00Z 117.1(4) . . ?
C00S C00P C01R 121.6(5) . . ?
C00Z C00P C01R 121.3(5) . . ?
C00J C00Q H00Q 119.7 . . ?
C00J C00Q C015 120.6(5) . . ?
C015 C00Q H00Q 119.7 . . ?
N7 C1 Ru3 176.7(5) . . ?
C00N C00S H00S 119.6 . . ?
C00P C00S C00N 120.7(5) . . ?
C00P C00S H00S 119.6 . . ?
O2 C00T O1 122.9(4) . . ?
O2 C00T C019 118.9(4) . . ?
O1 C00T C019 118.2(4) . . ?
C00J C00U H00U 120.1 . . ?
C00Y C00U C00J 119.8(5) . . ?
C00Y C00U H00U 120.1 . . ?
C00H C00W H00W 119.9 . . ?
C01X C00W C00H 120.1(6) . . ?
C01X C00W H00W 119.9 . . ?
N4 C00X N3 115.6(4) . . ?
N4 C00X C00M 120.4(4) . . ?
N3 C00X C00M 124.0(4) . . ?
C00U C00Y H00Y 120.5 . . ?
C01G C00Y C00U 119.1(6) . . ?
C01G C00Y H00Y 120.5 . . ?
C00P C00Z H00Z 119.8 . . ?
C012 C00Z C00P 120.4(5) . . ?
C012 C00Z H00Z 119.8 . . ?
C00M C010 C014 118.0(4) . . ?
C00M C010 C01H 121.2(5) . . ?
C014 C010 C01H 120.8(5) . . ?
C00L C011 H011 120.3 . . ?
C00L C011 C01M 119.3(6) . . ?
C01M C011 H011 120.3 . . ?
N6 C012 C00Z 123.2(5) . . ?
N6 C012 H012 118.4 . . ?
C00Z C012 H012 118.4 . . ?
C00H C013 H013 120.7 . . ?
C00H C013 C01C 118.6(6) . . ?
C01C C013 H013 120.7 . . ?
C00O C014 C010 120.2(4) . . ?
C00O C014 H014 119.9 . . ?
C010 C014 H014 119.9 . . ?
C00Q C015 H015 120.6 . . ?
C01G C015 C00Q 118.9(5) . . ?
C01G C015 H015 120.6 . . ?
C00I C016 H016 119.6 . . ?
C018 C016 C00I 120.8(4) . . ?
C018 C016 H016 119.6 . . ?
C00L C017 H017 120.8 . . ?
C00L C017 C01N 118.5(6) . . ?
C01N C017 H017 120.8 . . ?
C016 C018 C01E 117.3(4) . . ?
C016 C018 C01F 120.6(5) . . ?
C01E C018 C01F 122.0(5) . . ?
C00T C019 H01A 109.5 . . ?
C00T C019 H01B 109.5 . . ?
C00T C019 H01C 109.5 . . ?
H01A C019 H01B 109.5 . . ?
H01A C019 H01C 109.5 . . ?
H01B C019 H01C 109.5 . . ?
N2 C01A H01D 118.2 . . ?
N2 C01A C01E 123.5(5) . . ?
C01E C01A H01D 118.2 . . ?
C013 C01C H01E 119.8 . . ?
C01J C01C C013 120.4(6) . . ?
C01J C01C H01E 119.8 . . ?
C018 C01E H01F 120.0 . . ?
C01A C01E C018 120.1(5) . . ?
C01A C01E H01F 120.0 . . ?
C018 C01F H01G 109.5 . . ?
C018 C01F H01H 109.5 . . ?
C018 C01F H01I 109.5 . . ?
H01G C01F H01H 109.5 . . ?
H01G C01F H01I 109.5 . . ?
H01H C01F H01I 109.5 . . ?
C00Y C01G C015 122.3(5) . . ?
C00Y C01G H01J 118.9 . . ?
C015 C01G H01J 118.9 . . ?
C010 C01H H01K 109.5 . . ?
C010 C01H H01L 109.5 . . ?
C010 C01H H01M 109.5 . . ?
H01K C01H H01L 109.5 . . ?
H01K C01H H01M 109.5 . . ?
H01L C01H H01M 109.5 . . ?
C01T C01I P1 120.1(6) . . ?
C020 C01I P1 121.6(6) . . ?
C020 C01I C01T 118.0(7) . . ?
C01C C01J H01N 119.3 . . ?
C01C C01J C01X 121.4(6) . . ?
C01X C01J H01N 119.3 . . ?
C024 C01L P2 120.8(6) . . ?
C024 C01L C02A 116.3(7) . . ?
C02A C01L P2 122.8(6) . . ?
C011 C01M H01O 119.5 . . ?
C01O C01M C011 120.9(7) . . ?
C01O C01M H01O 119.5 . . ?
C017 C01N H01P 119.7 . . ?
C01O C01N C017 120.6(6) . . ?
C01O C01N H01P 119.7 . . ?
C01M C01O C01N 120.2(6) . . ?
C01M C01O H01Q 119.9 . . ?
C01N C01O H01Q 119.9 . . ?
C00P C01R H01R 109.5 . . ?
C00P C01R H01S 109.5 . . ?
C00P C01R H01T 109.5 . . ?
H01R C01R H01S 109.5 . . ?
H01R C01R H01T 109.5 . . ?
H01S C01R H01T 109.5 . . ?
C01I C01T H01U 119.8 . . ?
C01I C01T C01U 120.3(8) . . ?
C01U C01T H01U 119.8 . . ?
C01T C01U H01V 119.7 . . ?
C01Y C01U C01T 120.6(8) . . ?
C01Y C01U H01V 119.7 . . ?
C00W C01X C01J 119.2(7) . . ?
C00W C01X H01X 120.4 . . ?
C01J C01X H01X 120.4 . . ?
C01U C01Y H01Y 119.8 . . ?
C01U C01Y C022 120.3(9) . . ?
C022 C01Y H01Y 119.8 . . ?
C01I C020 H020 118.7 . . ?
C01I C020 C022 122.7(9) . . ?
C022 C020 H020 118.7 . . ?
P2 C021 H02A 107.8 . . ?
P2 C021 H02B 107.8 . . ?
H02A C021 H02B 107.1 . . ?
C02M C021 P2 118.1(8) . . ?
C02M C021 H02A 107.8 . . ?
C02M C021 H02B 107.8 . . ?
C01Y C022 H022 121.0 . . ?
C020 C022 C01Y 118.0(9) . . ?
C020 C022 H022 121.0 . . ?
C12 C023 P2 117.7(4) . . ?
C12 C023 C02J 120.0 . . ?
C02J C023 P2 122.3(4) . . ?
C023 C12 H12 120.0 . . ?
C023 C12 C17 120.0 . . ?
C17 C12 H12 120.0 . . ?
C12 C17 H17 120.0 . . ?
C9 C17 C12 120.0 . . ?
C9 C17 H17 120.0 . . ?
C17 C9 H9 120.0 . . ?
C0AA C9 C17 120.0 . . ?
C0AA C9 H9 120.0 . . ?
C9 C0AA H0AA 120.0 . . ?
C02J C0AA C9 120.0 . . ?
C02J C0AA H0AA 120.0 . . ?
C023 C02J H02J 120.0 . . ?
C0AA C02J C023 120.0 . . ?
C0AA C02J H02J 120.0 . . ?
C01L C024 H024 118.7 . . ?
C01L C024 C029 122.5(8) . . ?
C029 C024 H024 118.7 . . ?
H02C C027 H02D 109.5 . . ?
H02C C027 H02E 109.5 . . ?
H02D C027 H02E 109.5 . . ?
C01S C027 H02C 109.5 . . ?
C01S C027 H02D 109.5 . . ?
C01S C027 H02E 109.5 . . ?
C02A C028 H028 120.0 . . ?
C02A C028 C02D 120.0(9) . . ?
C02D C028 H028 120.0 . . ?
C024 C029 H029 119.5 . . ?
C02D C029 C024 121.0(9) . . ?
C02D C029 H029 119.5 . . ?
C01L C02A C028 121.9(9) . . ?
C01L C02A H02F 119.1 . . ?
C028 C02A H02F 119.1 . . ?
C02I C02B Ru3 72.1(3) . . ?
C02I C02B C24 133.0(7) . . ?
C02E C02B Ru3 71.7(3) . . ?
C02E C02B C02I 108.1 . . ?
C02E C02B C24 117.3(7) . . ?
C24 C02B Ru3 132.8(7) . . ?
C02B C02I Ru3 71.1(3) . . ?
C02B C02I C01S 107.9 . . ?
C02B C02I C10 132.1(8) . . ?
C01S C02I Ru3 72.1(3) . . ?
C01S C02I C10 119.3(8) . . ?
C10 C02I Ru3 129.0(6) . . ?
C027 C01S Ru3 131.2(7) . . ?
C027 C01S C02I 127.4(8) . . ?
C027 C01S C026 123.7(8) . . ?
C02I C01S Ru3 71.3(3) . . ?
C026 C01S Ru3 71.5(3) . . ?
C026 C01S C02I 108.0 . . ?
C01S C026 Ru3 72.0(3) . . ?
C01S C026 C02E 107.9 . . ?
C01S C026 C02G 128.2(9) . . ?
C02E C026 Ru3 71.0(3) . . ?
C02E C026 C02G 123.7(8) . . ?
C02G C026 Ru3 126.4(7) . . ?
C02B C02E Ru3 71.5(3) . . ?
C02B C02E C026 108.1 . . ?
C02B C02E C8 126.9(7) . . ?
C026 C02E Ru3 72.2(3) . . ?
C026 C02E C8 124.0(8) . . ?
C8 C02E Ru3 131.1(7) . . ?
C028 C02D H02G 121.1 . . ?
C029 C02D C028 117.8(8) . . ?
C029 C02D H02G 121.1 . . ?
C026 C02G H02H 109.5 . . ?
C026 C02G H02I 109.5 . . ?
C026 C02G H02K 109.5 . . ?
H02H C02G H02I 109.5 . . ?
H02H C02G H02K 109.5 . . ?
H02I C02G H02K 109.5 . . ?
P1 C02M H02L 108.5 . . ?
P1 C02M H02M 108.5 . . ?
C021 C02M P1 115.2(8) . . ?
C021 C02M H02L 108.5 . . ?
C021 C02M H02M 108.5 . . ?
H02L C02M H02M 107.5 . . ?
C02E C8 H8A 109.5 . . ?
C02E C8 H8B 109.5 . . ?
C02E C8 H8C 109.5 . . ?
H8A C8 H8B 109.5 . . ?
H8A C8 H8C 109.5 . . ?
H8B C8 H8C 109.5 . . ?
C02I C10 H10A 109.5 . . ?
C02I C10 H10B 109.5 . . ?
C02I C10 H10C 109.5 . . ?
H10A C10 H10B 109.5 . . ?
H10A C10 H10C 109.5 . . ?
H10B C10 H10C 109.5 . . ?
C02B C24 H24A 109.5 . . ?
C02B C24 H24B 109.5 . . ?
C02B C24 H24C 109.5 . . ?
H24A C24 H24B 109.5 . . ?
H24A C24 H24C 109.5 . . ?
H24B C24 H24C 109.5 . . ?
C1AA C6 P1 118.5(5) . . ?
C1AA C6 C5 120.0 . . ?
C5 C6 P1 121.5(5) . . ?
C6 C1AA H1AA 120.0 . . ?
C2 C1AA C6 120.0 . . ?
C2 C1AA H1AA 120.0 . . ?
C1AA C2 H2 120.0 . . ?
C1AA C2 C3 120.0 . . ?
C3 C2 H2 120.0 . . ?
C2 C3 H3 120.0 . . ?
C2 C3 C4 120.0 . . ?
C4 C3 H3 120.0 . . ?
C3 C4 H4 120.0 . . ?
C5 C4 C3 120.0 . . ?
C5 C4 H4 120.0 . . ?
C6 C5 H5 120.0 . . ?
C4 C5 C6 120.0 . . ?
C4 C5 H5 120.0 . . ?

loop_
_geom_bond_atom_site_label_1
_geom_bond_atom_site_label_2
_geom_bond_distance
_geom_bond_site_symmetry_2
_geom_bond_publ_flag
Ru1 Ru2 2.2975(4) . ?
Ru1 O1 2.086(3) . ?
Ru1 N5 1.990(3) . ?
Ru1 N3 1.963(3) . ?
Ru1 N1 1.974(3) . ?
Ru2 O2 2.074(3) . ?
Ru2 N4 2.035(3) . ?
Ru2 N7 2.127(3) . ?
Ru2 N2 2.089(3) . ?
Ru2 N6 2.093(4) . ?
Ru3 P2 2.2904(17) . ?
Ru3 P1 2.274(2) . ?
Ru3 C1 1.965(4) . ?
Ru3 C02B 2.259(6) . ?
Ru3 C02I 2.273(7) . ?
Ru3 C01S 2.283(8) . ?
Ru3 C026 2.277(8) . ?
Ru3 C02E 2.261(7) . ?
P3 F00K 1.558(5) . ?
P3 F00V 1.566(5) . ?
P3 F01D 1.550(5) . ?
P3 F01K 1.568(5) . ?
P3 F01P 1.534(5) . ?
P3 F01V 1.536(5) . ?
P2 C01L 1.834(6) . ?
P2 C021 1.777(10) . ?
P2 C023 1.816(4) . ?
P1 C01I 1.842(7) . ?
P1 C02M 1.837(11) . ?
P1 C6 1.863(5) . ?
P4 F01B 1.566(8) . ?
P4 F01Q 1.558(7) . ?
P4 F01W 1.570(7) . ?
P4 F01Z 1.539(7) . ?
P4 F025 1.514(7) . ?
P4 F02C 1.550(7) . ?
O2 C00T 1.263(5) . ?
O1 C00T 1.268(5) . ?
N4 C00O 1.354(5) . ?
N4 C00X 1.353(5) . ?
N5 C00J 1.416(5) . ?
N5 C00N 1.363(5) . ?
N7 C1 1.155(6) . ?
N3 C00H 1.429(5) . ?
N3 C00X 1.370(5) . ?
N1 C00I 1.357(5) . ?
N1 C00L 1.432(5) . ?
N2 C00I 1.360(5) . ?
N2 C01A 1.341(5) . ?
N6 C00N 1.356(5) . ?
N6 C012 1.352(6) . ?
C00H C00W 1.390(7) . ?
C00H C013 1.379(7) . ?
C00I C016 1.407(6) . ?
C00J C00Q 1.382(6) . ?
C00J C00U 1.391(7) . ?
C00L C011 1.370(7) . ?
C00L C017 1.386(7) . ?
C00M H00M 0.9300 . ?
C00M C00X 1.404(6) . ?
C00M C010 1.377(6) . ?
C00N C00S 1.409(6) . ?
C00O H00O 0.9300 . ?
C00O C014 1.351(7) . ?
C00P C00S 1.370(7) . ?
C00P C00Z 1.397(8) . ?
C00P C01R 1.515(7) . ?
C00Q H00Q 0.9300 . ?
C00Q C015 1.382(7) . ?
C00S H00S 0.9300 . ?
C00T C019 1.483(6) . ?
C00U H00U 0.9300 . ?
C00U C00Y 1.391(7) . ?
C00W H00W 0.9300 . ?
C00W C01X 1.375(8) . ?
C00Y H00Y 0.9300 . ?
C00Y C01G 1.359(9) . ?
C00Z H00Z 0.9300 . ?
C00Z C012 1.352(7) . ?
C010 C014 1.384(7) . ?
C010 C01H 1.505(7) . ?
C011 H011 0.9300 . ?
C011 C01M 1.399(7) . ?
C012 H012 0.9300 . ?
C013 H013 0.9300 . ?
C013 C01C 1.410(8) . ?
C014 H014 0.9300 . ?
C015 H015 0.9300 . ?
C015 C01G 1.365(8) . ?
C016 H016 0.9300 . ?
C016 C018 1.370(7) . ?
C017 H017 0.9300 . ?
C017 C01N 1.392(8) . ?
C018 C01E 1.387(7) . ?
C018 C01F 1.503(7) . ?
C019 H01A 0.9600 . ?
C019 H01B 0.9600 . ?
C019 H01C 0.9600 . ?
C01A H01D 0.9300 . ?
C01A C01E 1.360(7) . ?
C01C H01E 0.9300 . ?
C01C C01J 1.341(11) . ?
C01E H01F 0.9300 . ?
C01F H01G 0.9600 . ?
C01F H01H 0.9600 . ?
C01F H01I 0.9600 . ?
C01G H01J 0.9300 . ?
C01H H01K 0.9600 . ?
C01H H01L 0.9600 . ?
C01H H01M 0.9600 . ?
C01I C01T 1.376(9) . ?
C01I C020 1.352(11) . ?
C01J H01N 0.9300 . ?
C01J C01X 1.383(11) . ?
C01L C024 1.320(10) . ?
C01L C02A 1.359(10) . ?
C01M H01O 0.9300 . ?
C01M C01O 1.331(11) . ?
C01N H01P 0.9300 . ?
C01N C01O 1.378(11) . ?
C01O H01Q 0.9300 . ?
C01R H01R 0.9600 . ?
C01R H01S 0.9600 . ?
C01R H01T 0.9600 . ?
C01T H01U 0.9300 . ?
C01T C01U 1.395(9) . ?
C01U H01V 0.9300 . ?
C01U C01Y 1.322(13) . ?
C01X H01X 0.9300 . ?
C01Y H01Y 0.9300 . ?
C01Y C022 1.402(13) . ?
C020 H020 0.9300 . ?
C020 C022 1.375(12) . ?
C021 H02A 0.9700 . ?
C021 H02B 0.9700 . ?
C021 C02M 1.398(11) . ?
C022 H022 0.9300 . ?
C023 C12 1.3900 . ?
C023 C02J 1.3900 . ?
C12 H12 0.9300 . ?
C12 C17 1.3900 . ?
C17 H17 0.9300 . ?
C17 C9 1.3900 . ?
C9 H9 0.9300 . ?
C9 C0AA 1.3900 . ?
C0AA H0AA 0.9300 . ?
C0AA C02J 1.3900 . ?
C02J H02J 0.9300 . ?
C024 H024 0.9300 . ?
C024 C029 1.383(11) . ?
C027 H02C 0.9600 . ?
C027 H02D 0.9600 . ?
C027 H02E 0.9600 . ?
C027 C01S 1.415(17) . ?
C028 H028 0.9300 . ?
C028 C02A 1.364(11) . ?
C028 C02D 1.373(12) . ?
C029 H029 0.9300 . ?
C029 C02D 1.311(12) . ?
C02A H02F 0.9300 . ?
C02B C02I 1.430(5) . ?
C02B C02E 1.428(5) . ?
C02B C24 1.545(14) . ?
C02I C01S 1.431(5) . ?
C02I C10 1.600(15) . ?
C01S C026 1.430(5) . ?
C026 C02E 1.431(5) . ?
C026 C02G 1.455(13) . ?
C02E C8 1.551(15) . ?
C02D H02G 0.9300 . ?
C02G H02H 0.9600 . ?
C02G H02I 0.9600 . ?
C02G H02K 0.9600 . ?
C02M H02L 0.9700 . ?
C02M H02M 0.9700 . ?
C8 H8A 0.9600 . ?
C8 H8B 0.9600 . ?
C8 H8C 0.9600 . ?
C10 H10A 0.9600 . ?
C10 H10B 0.9600 . ?
C10 H10C 0.9600 . ?
C24 H24A 0.9600 . ?
C24 H24B 0.9600 . ?
C24 H24C 0.9600 . ?
C6 C1AA 1.3900 . ?
C6 C5 1.3900 . ?
C1AA H1AA 0.9300 . ?
C1AA C2 1.3900 . ?
C2 H2 0.9300 . ?
C2 C3 1.3900 . ?
C3 H3 0.9300 . ?
C3 C4 1.3900 . ?
C4 H4 0.9300 . ?
C4 C5 1.3900 . ?
C5 H5 0.9300 . ?

loop_
_geom_torsion_atom_site_label_1
_geom_torsion_atom_site_label_2
_geom_torsion_atom_site_label_3
_geom_torsion_atom_site_label_4
_geom_torsion
_geom_torsion_site_symmetry_1
_geom_torsion_site_symmetry_2
_geom_torsion_site_symmetry_3
_geom_torsion_site_symmetry_4
_geom_torsion_publ_flag
Ru1 O1 C00T O2 8.6(6) . . . . ?
Ru1 O1 C00T C019 -171.3(4) . . . . ?
Ru1 N5 C00J C00Q -124.0(4) . . . . ?
Ru1 N5 C00J C00U 49.1(5) . . . . ?
Ru1 N5 C00N N6 13.5(5) . . . . ?
Ru1 N5 C00N C00S -161.4(3) . . . . ?
Ru1 N3 C00H C00W 66.8(4) . . . . ?
Ru1 N3 C00H C013 -108.4(4) . . . . ?
Ru1 N3 C00X N4 -0.3(5) . . . . ?
Ru1 N3 C00X C00M -179.4(3) . . . . ?
Ru1 N1 C00I N2 4.1(5) . . . . ?
Ru1 N1 C00I C016 -176.0(4) . . . . ?
Ru1 N1 C00L C011 50.7(5) . . . . ?
Ru1 N1 C00L C017 -124.2(4) . . . . ?
Ru2 O2 C00T O1 -1.8(6) . . . . ?
Ru2 O2 C00T C019 178.1(4) . . . . ?
Ru2 N4 C00O C014 170.3(4) . . . . ?
Ru2 N4 C00X N3 9.6(5) . . . . ?
Ru2 N4 C00X C00M -171.3(3) . . . . ?
Ru2 N2 C00I N1 -3.2(5) . . . . ?
Ru2 N2 C00I C016 176.9(3) . . . . ?
Ru2 N2 C01A C01E 179.5(5) . . . . ?
Ru2 N6 C00N N5 3.0(5) . . . . ?
Ru2 N6 C00N C00S 178.1(3) . . . . ?
Ru2 N6 C012 C00Z -174.9(4) . . . . ?
Ru3 P2 C01L C024 38.4(7) . . . . ?
Ru3 P2 C01L C02A -138.7(5) . . . . ?
Ru3 P2 C021 C02M -24.1(10) . . . . ?
Ru3 P2 C023 C12 46.4(6) . . . . ?
Ru3 P2 C023 C02J -132.9(5) . . . . ?
Ru3 P1 C01I C01T -15.0(6) . . . . ?
Ru3 P1 C01I C020 170.8(5) . . . . ?
Ru3 P1 C02M C021 -0.7(12) . . . . ?
Ru3 P1 C6 C1AA 106.1(7) . . . . ?
Ru3 P1 C6 C5 -71.3(8) . . . . ?
Ru3 C02B C02I C01S 63.1(3) . . . . ?
Ru3 C02B C02I C10 -125.9(10) . . . . ?
Ru3 C02B C02E C026 -63.4(3) . . . . ?
Ru3 C02B C02E C8 128.0(10) . . . . ?
Ru3 C02I C01S C027 -128.0(9) . . . . ?
Ru3 C02I C01S C026 62.4(3) . . . . ?
Ru3 C01S C026 C02E 62.3(3) . . . . ?
Ru3 C01S C026 C02G -122.6(9) . . . . ?
Ru3 C026 C02E C02B 62.9(3) . . . . ?
Ru3 C026 C02E C8 -128.0(9) . . . . ?
P2 C01L C024 C029 177.0(7) . . . . ?
P2 C01L C02A C028 -178.4(6) . . . . ?
P2 C021 C02M P1 16.2(14) . . . . ?
P2 C023 C12 C17 -179.3(7) . . . . ?
P2 C023 C02J C0AA 179.3(8) . . . . ?
P1 C01I C01T C01U -173.3(5) . . . . ?
P1 C01I C020 C022 173.9(6) . . . . ?
P1 C6 C1AA C2 -177.4(10) . . . . ?
P1 C6 C5 C4 177.3(11) . . . . ?
N4 C00O C014 C010 0.7(8) . . . . ?
N5 C00J C00Q C015 174.1(5) . . . . ?
N5 C00J C00U C00Y -172.1(5) . . . . ?
N5 C00N C00S C00P 171.1(4) . . . . ?
N3 C00H C00W C01X -174.6(5) . . . . ?
N3 C00H C013 C01C 176.8(4) . . . . ?
N1 C00I C016 C018 -174.8(5) . . . . ?
N1 C00L C011 C01M -174.3(6) . . . . ?
N1 C00L C017 C01N 175.7(5) . . . . ?
N2 C00I C016 C018 5.0(7) . . . . ?
N2 C01A C01E C018 2.2(9) . . . . ?
N6 C00N C00S C00P -3.6(7) . . . . ?
C00H N3 C00X N4 -169.1(4) . . . . ?
C00H N3 C00X C00M 11.8(6) . . . . ?
C00H C00W C01X C01J -1.7(9) . . . . ?
C00H C013 C01C C01J -2.8(8) . . . . ?
C00I N1 C00L C011 -125.3(5) . . . . ?
C00I N1 C00L C017 59.8(6) . . . . ?
C00I N2 C01A C01E 1.9(8) . . . . ?
C00I C016 C018 C01E -0.9(9) . . . . ?
C00I C016 C018 C01F 174.9(5) . . . . ?
C00J N5 C00N N6 -155.0(4) . . . . ?
C00J N5 C00N C00S 30.0(6) . . . . ?
C00J C00Q C015 C01G -1.0(9) . . . . ?
C00J C00U C00Y C01G -3.3(9) . . . . ?
C00L N1 C00I N2 179.8(4) . . . . ?
C00L N1 C00I C016 -0.4(7) . . . . ?
C00L C011 C01M C01O -2.0(11) . . . . ?
C00L C017 C01N C01O -1.1(10) . . . . ?
C00M C010 C014 C00O 0.9(8) . . . . ?
C00N N5 C00J C00Q 44.8(6) . . . . ?
C00N N5 C00J C00U -142.1(4) . . . . ?
C00N N6 C012 C00Z -0.6(7) . . . . ?
C00O N4 C00X N3 -178.4(4) . . . . ?
C00O N4 C00X C00M 0.8(6) . . . . ?
C00P C00Z C012 N6 -2.8(8) . . . . ?
C00Q C00J C00U C00Y 1.1(7) . . . . ?
C00Q C015 C01G C00Y -1.3(10) . . . . ?
C00S C00P C00Z C012 2.9(8) . . . . ?
C00U C00J C00Q C015 1.1(8) . . . . ?
C00U C00Y C01G C015 3.5(10) . . . . ?
C00W C00H C013 C01C 1.7(7) . . . . ?
C00X N4 C00O C014 -1.5(7) . . . . ?
C00X N3 C00H C00W -123.3(5) . . . . ?
C00X N3 C00H C013 61.5(5) . . . . ?
C00X C00M C010 C014 -1.5(7) . . . . ?
C00X C00M C010 C01H 179.1(5) . . . . ?
C00Z C00P C00S C00N 0.2(7) . . . . ?
C010 C00M C00X N4 0.7(6) . . . . ?
C010 C00M C00X N3 179.8(4) . . . . ?
C011 C00L C017 C01N 0.9(8) . . . . ?
C011 C01M C01O C01N 1.8(13) . . . . ?
C012 N6 C00N N5 -171.3(4) . . . . ?
C012 N6 C00N C00S 3.8(6) . . . . ?
C013 C00H C00W C01X 0.5(8) . . . . ?
C013 C01C C01J C01X 1.7(10) . . . . ?
C016 C018 C01E C01A -2.6(9) . . . . ?
C017 C00L C011 C01M 0.6(9) . . . . ?
C017 C01N C01O C01M -0.2(12) . . . . ?
C01A N2 C00I N1 174.5(4) . . . . ?
C01A N2 C00I C016 -5.4(7) . . . . ?
C01C C01J C01X C00W 0.6(10) . . . . ?
C01F C018 C01E C01A -178.3(6) . . . . ?
C01H C010 C014 C00O -179.7(5) . . . . ?
C01I P1 C02M C021 126.5(10) . . . . ?
C01I P1 C6 C1AA -24.3(8) . . . . ?
C01I P1 C6 C5 158.3(7) . . . . ?
C01I C01T C01U C01Y -0.9(10) . . . . ?
C01I C020 C022 C01Y -0.5(12) . . . . ?
C01L P2 C021 C02M -150.8(9) . . . . ?
C01L P2 C023 C12 178.1(5) . . . . ?
C01L P2 C023 C02J -1.2(7) . . . . ?
C01L C024 C029 C02D 1.6(15) . . . . ?
C01R C00P C00S C00N -177.9(5) . . . . ?
C01R C00P C00Z C012 -179.0(5) . . . . ?
C01T C01I C020 C022 -0.4(11) . . . . ?
C01T C01U C01Y C022 0.0(12) . . . . ?
C01U C01Y C022 C020 0.7(12) . . . . ?
C020 C01I C01T C01U 1.1(9) . . . . ?
C021 P2 C01L C024 158.6(6) . . . . ?
C021 P2 C01L C02A -18.5(7) . . . . ?
C021 P2 C023 C12 -74.1(6) . . . . ?
C021 P2 C023 C02J 106.6(6) . . . . ?
C023 P2 C01L C024 -92.8(7) . . . . ?
C023 P2 C01L C02A 90.1(7) . . . . ?
C023 P2 C021 C02M 102.4(9) . . . . ?
C023 C12 C17 C9 0.0 . . . . ?
C12 C023 C02J C0AA 0.0 . . . . ?
C12 C17 C9 C0AA 0.0 . . . . ?
C17 C9 C0AA C02J 0.0 . . . . ?
C9 C0AA C02J C023 0.0 . . . . ?
C02J C023 C12 C17 0.0 . . . . ?
C024 C01L C02A C028 4.4(11) . . . . ?
C024 C029 C02D C028 4.0(15) . . . . ?
C027 C01S C026 Ru3 127.6(9) . . . . ?
C027 C01S C026 C02E -170.0(10) . . . . ?
C027 C01S C026 C02G 5.1(12) . . . . ?
C02A C01L C024 C029 -5.7(12) . . . . ?
C02A C028 C02D C029 -5.2(14) . . . . ?
C02B C02I C01S Ru3 -62.4(3) . . . . ?
C02B C02I C01S C027 169.5(10) . . . . ?
C02B C02I C01S C026 0.0 . . . . ?
C02I C02B C02E Ru3 63.4(3) . . . . ?
C02I C02B C02E C026 0.0 . . . . ?
C02I C02B C02E C8 -168.6(10) . . . . ?
C02I C01S C026 Ru3 -62.3(3) . . . . ?
C02I C01S C026 C02E 0.0 . . . . ?
C02I C01S C026 C02G 175.1(10) . . . . ?
C01S C026 C02E Ru3 -62.9(3) . . . . ?
C01S C026 C02E C02B 0.0 . . . . ?
C01S C026 C02E C8 169.0(9) . . . . ?
C02E C02B C02I Ru3 -63.1(3) . . . . ?
C02E C02B C02I C01S 0.0 . . . . ?
C02E C02B C02I C10 171.0(10) . . . . ?
C02D C028 C02A C01L 1.0(13) . . . . ?
C02G C026 C02E Ru3 121.7(9) . . . . ?
C02G C026 C02E C02B -175.4(9) . . . . ?
C02G C026 C02E C8 -6.4(12) . . . . ?
C02M P1 C01I C01T -136.2(6) . . . . ?
C02M P1 C01I C020 49.7(7) . . . . ?
C02M P1 C6 C1AA -131.0(8) . . . . ?
C02M P1 C6 C5 51.6(9) . . . . ?
C10 C02I C01S Ru3 125.2(7) . . . . ?
C10 C02I C01S C027 -2.8(11) . . . . ?
C10 C02I C01S C026 -172.4(8) . . . . ?
C24 C02B C02I Ru3 132.5(10) . . . . ?
C24 C02B C02I C01S -164.4(10) . . . . ?
C24 C02B C02I C10 6.6(13) . . . . ?
C24 C02B C02E Ru3 -129.4(8) . . . . ?
C24 C02B C02E C026 167.2(8) . . . . ?
C24 C02B C02E C8 -1.4(12) . . . . ?
C6 P1 C01I C01T 114.3(7) . . . . ?
C6 P1 C01I C020 -59.8(8) . . . . ?
C6 P1 C02M C021 -128.4(10) . . . . ?
C6 C1AA C2 C3 0.0 . . . . ?
C1AA C6 C5 C4 0.0 . . . . ?
C1AA C2 C3 C4 0.0 . . . . ?
C2 C3 C4 C5 0.0 . . . . ?
C3 C4 C5 C6 0.0 . . . . ?
C5 C6 C1AA C2 0.0 . . . . ?

loop_
_smtbx_masks_void_nr
_smtbx_masks_void_average_x
_smtbx_masks_void_average_y
_smtbx_masks_void_average_z
_smtbx_masks_void_volume
_smtbx_masks_void_count_electrons
_smtbx_masks_void_content
1 0.576 -0.032 0.368 4917.9 791.5 ?
